data_1556423
loop_
_publ_author_name
'Rancan, M.'
'Carlotto, A.'
'Bottaro, G.'
'Armelao, L.'

_publ_section_title
;
 Effect of Coordinating Solvents on the Structure of
 Cu(II)-4,4'-bipyridine Coordination Polymers
;
_journal_name_full Inorganics
_journal_page_first 103
_journal_paper_doi 10.3390/inorganics7080103
_journal_volume 7
_journal_year 2019
_chemical_formula_moiety '0.5(C52 H60 Cu2 N12 O4), 2(Cl O4), 2(C10 H8 N2)'
_chemical_formula_sum 'C46 H46 Cl2 Cu N10 O10'
_chemical_formula_weight 1033.37
_space_group_crystal_system monoclinic
_space_group_IT_number 14
_space_group_name_Hall '-P 2yn'
_space_group_name_H-M_alt 'P 1 21/n 1'
_atom_sites_solution_hydrogens geom
_cell_angle_alpha 90
_cell_angle_beta 106.641(4)
_cell_angle_gamma 90
_cell_formula_units_Z 2
_cell_length_a 10.2921(4)
_cell_length_b 15.7544(4)
_cell_length_c 15.3205(5)
_cell_measurement_reflns_used 7831
_cell_measurement_temperature 301(3)
_cell_measurement_theta_max 29.0590
_cell_measurement_theta_min 2.4780
_cell_volume 2380.11(14)
_computing_cell_refinement
;
CrysAlisPro, Agilent Technologies,
Version 1.171.37.35 (release 13-08-2014 CrysAlis171 .NET)
(compiled Aug 13 2014,18:06:01)
;
_computing_data_collection
;
CrysAlisPro, Agilent Technologies,
Version 1.171.37.35 (release 13-08-2014 CrysAlis171 .NET)
(compiled Aug 13 2014,18:06:01)
;
_computing_data_reduction
;
CrysAlisPro, Agilent Technologies,
Version 1.171.37.35 (release 13-08-2014 CrysAlis171 .NET)
(compiled Aug 13 2014,18:06:01)
;
_computing_molecular_graphics 'Olex2 (Dolomanov et al., 2009)'
_computing_publication_material 'Olex2 (Dolomanov et al., 2009)'
_computing_structure_refinement 'ShelXL (Sheldrick, 2015)'
_computing_structure_solution 'SHELXT 2014/5 (Sheldrick, 2014)'
_diffrn_ambient_environment air
_diffrn_ambient_temperature 301(3)
_diffrn_detector 'CCD plate'
_diffrn_detector_area_resol_mean 16.1274
_diffrn_detector_type Eos
_diffrn_measured_fraction_theta_full 0.999
_diffrn_measured_fraction_theta_max 0.999
_diffrn_measurement_details
;
#__ type_ start__ end____ width___ exp.time_
  1 omega   -3.00   87.00   0.2500   20.0000
omega____ theta____ kappa____ phi______ frames
    -       18.5219   57.0000 -120.0000 360

#__ type_ start__ end____ width___ exp.time_
  2 omega  -50.00   40.00   0.2500   20.0000
omega____ theta____ kappa____ phi______ frames
    -       18.5219  -57.0000  120.0000 360

#__ type_ start__ end____ width___ exp.time_
  3 omega  -25.00   23.00   0.2500   20.0000
omega____ theta____ kappa____ phi______ frames
    -      -18.6000  -99.0000  -60.0000 192

#__ type_ start__ end____ width___ exp.time_
  4 omega  -89.00   11.00   0.2500   20.0000
omega____ theta____ kappa____ phi______ frames
    -      -18.6000  -77.0000    0.0000 400

#__ type_ start__ end____ width___ exp.time_
  5 omega   34.00   59.00   0.2500   20.0000
omega____ theta____ kappa____ phi______ frames
    -       18.5219  179.0000  120.0000 100

#__ type_ start__ end____ width___ exp.time_
  6 omega  -44.00   54.00   0.2500   20.0000
omega____ theta____ kappa____ phi______ frames
    -      -18.6000   38.0000  -30.0000 392
;
_diffrn_measurement_device 'four-circle diffractometer'
_diffrn_measurement_device_type 'Xcalibur, Eos, Gemini'
_diffrn_measurement_method '\w scans'
_diffrn_orient_matrix_UB_11 0.0435605000
_diffrn_orient_matrix_UB_12 -0.0288499000
_diffrn_orient_matrix_UB_13 -0.0134648000
_diffrn_orient_matrix_UB_21 -0.0297973000
_diffrn_orient_matrix_UB_22 -0.0342177000
_diffrn_orient_matrix_UB_23 0.0174309000
_diffrn_orient_matrix_UB_31 -0.0489602000
_diffrn_orient_matrix_UB_32 -0.0048702000
_diffrn_orient_matrix_UB_33 -0.0429789000
_diffrn_radiation_monochromator graphite
_diffrn_radiation_probe x-ray
_diffrn_radiation_type MoK\a
_diffrn_radiation_wavelength 0.71073
_diffrn_reflns_av_R_equivalents 0.0176
_diffrn_reflns_av_unetI/netI 0.0134
_diffrn_reflns_Laue_measured_fraction_full 0.999
_diffrn_reflns_Laue_measured_fraction_max 0.999
_diffrn_reflns_limit_h_max 12
_diffrn_reflns_limit_h_min -12
_diffrn_reflns_limit_k_max 19
_diffrn_reflns_limit_k_min -19
_diffrn_reflns_limit_l_max 19
_diffrn_reflns_limit_l_min -19
_diffrn_reflns_number 19893
_diffrn_reflns_point_group_measured_fraction_full 0.999
_diffrn_reflns_point_group_measured_fraction_max 0.999
_diffrn_reflns_theta_full 25.242
_diffrn_reflns_theta_max 26.315
_diffrn_reflns_theta_min 2.133
_diffrn_source 'Enhance (Mo) X-ray Source'
_exptl_absorpt_coefficient_mu 0.640
_exptl_absorpt_correction_T_max 1.00000
_exptl_absorpt_correction_T_min 0.84772
_exptl_absorpt_correction_type multi-scan
_exptl_absorpt_process_details
;
CrysAlisPro, Agilent Technologies,
Version 1.171.37.35 (release 13-08-2014 CrysAlis171 .NET)
(compiled Aug 13 2014,18:06:01)
Empirical absorption correction using spherical harmonics,
 implemented in SCALE3 ABSPACK scaling algorithm.
Empirical absorption correction using spherical harmonics,
 implemented in SCALE3 ABSPACK scaling algorithm.
;
_exptl_crystal_colour 'dark blue'
_exptl_crystal_density_diffrn 1.442
_exptl_crystal_description block
_exptl_crystal_F_000 1070
_exptl_crystal_size_max 0.25
_exptl_crystal_size_mid 0.2
_exptl_crystal_size_min 0.15
_refine_diff_density_max 0.347
_refine_diff_density_min -0.253
_refine_diff_density_rms 0.042
_refine_ls_extinction_coef .
_refine_ls_extinction_method none
_refine_ls_goodness_of_fit_ref 1.024
_refine_ls_hydrogen_treatment constr
_refine_ls_matrix_type full
_refine_ls_number_parameters 315
_refine_ls_number_reflns 4830
_refine_ls_number_restraints 237
_refine_ls_restrained_S_all 1.003
_refine_ls_R_factor_all 0.0384
_refine_ls_R_factor_gt 0.0338
_refine_ls_shift/su_max 0.000
_refine_ls_shift/su_mean 0.000
_refine_ls_structure_factor_coef Fsqd
_refine_ls_weighting_details 'w=1/[\s^2^(Fo^2^)+(0.0480P)^2^+1.0563P] where P=(Fo^2^+2Fc^2^)/3'
_refine_ls_weighting_scheme calc
_refine_ls_wR_factor_gt 0.0914
_refine_ls_wR_factor_ref 0.0951
_reflns_Friedel_coverage 0.000
_reflns_Friedel_fraction_full .
_reflns_Friedel_fraction_max .
_reflns_number_gt 4256
_reflns_number_total 4830
_reflns_threshold_expression 'I > 2\s(I)'
_cod_data_source_file 4.cif
_cod_data_source_block 4
_cod_database_code 1556423
_shelx_space_group_comment
;
The symmetry employed for this shelxl refinement is uniquely defined
by the following loop, which should always be used as a source of
symmetry information in preference to the above space-group names.
They are only intended as comments.
;
_reflns_odcompleteness_completeness 99.25
_reflns_odcompleteness_iscentric 1
_reflns_odcompleteness_theta 26.32
_olex2_refinement_description
;
1. Fixed Uiso
 At 1.2 times of:
  All C(H) groups
 At 1.5 times of:
  All C(H,H,H) groups
2. Rigid body (RIGU) restrains
 All non-hydrogen atoms
 with sigma for 1-2 distances of 0.004 and sigma for 1-3 distances of 0.004
3.a Aromatic/amide H refined with riding coordinates:
 C1(H1), C11(H11), C9(H9), C2(H2), C4(H4), C3(H3), C10(H10), C8(H8), C7(H7),
 C16(H16), C21(H21), C17(H17), C15(H15), C20(H20), C22(H22), C23(H23), C14(H14)
3.b Idealised Me refined as rotating group:
 C12(H12A,H12B,H12C), C13(H13A,H13B,H13C)
;
_olex2_submission_special_instructions 'No special instructions were received'

loop_
_space_group_symop_operation_xyz
'x, y, z'
'-x+1/2, y+1/2, -z+1/2'
'-x, -y, -z'
'x-1/2, -y-1/2, z-1/2'

loop_
_atom_site_label
_atom_site_type_symbol
_atom_site_fract_x
_atom_site_fract_y
_atom_site_fract_z
_atom_site_U_iso_or_equiv
_atom_site_adp_type
_atom_site_occupancy
_atom_site_site_symmetry_order
_atom_site_calc_flag
_atom_site_refinement_flags_posn
_atom_site_refinement_flags_adp
_atom_site_refinement_flags_occupancy
_atom_site_disorder_assembly
_atom_site_disorder_group
Cu1 Cu 1.000000 0.500000 0.500000 0.02975(10) Uani 1 2 d S TU P . .
Cl1 Cl 1.08872(7) 0.72605(4) 0.05457(4) 0.06679(17) Uani 1 1 d . U . . .
O1 O 1.19650(13) 0.50869(7) 0.43323(9) 0.0415(3) Uani 1 1 d . U . . .
N2 N 0.58904(13) 0.90837(8) 0.09364(8) 0.0317(3) Uani 1 1 d . U . . .
N1 N 0.91271(13) 0.59259(8) 0.41076(8) 0.0303(3) Uani 1 1 d . U . . .
C6 C 0.72003(16) 0.78586(10) 0.22150(10) 0.0317(3) Uani 1 1 d . U . . .
N3 N 1.36883(18) 0.53281(14) 0.37151(12) 0.0582(4) Uani 1 1 d . U . . .
C5 C 0.78876(16) 0.72013(10) 0.28787(10) 0.0313(3) Uani 1 1 d . U . . .
C1 C 0.82807(19) 0.64807(11) 0.43066(11) 0.0408(4) Uani 1 1 d . U . . .
H1 H 0.811011 0.643861 0.486924 0.049 Uiso 1 1 calc R . . . .
C11 C 1.29940(19) 0.48696(12) 0.41399(12) 0.0428(4) Uani 1 1 d . U . . .
H11 H 1.331451 0.432502 0.431252 0.051 Uiso 1 1 calc R . . . .
C9 C 0.53832(18) 0.88347(12) 0.16072(12) 0.0425(4) Uani 1 1 d . U . . .
H9 H 0.457598 0.907719 0.164258 0.051 Uiso 1 1 calc R . . . .
C2 C 0.93739(19) 0.60094(12) 0.33018(12) 0.0450(4) Uani 1 1 d . U . . .
H2 H 0.996813 0.562960 0.315219 0.054 Uiso 1 1 calc R . . . .
C4 C 0.87902(19) 0.66309(12) 0.26835(12) 0.0455(4) Uani 1 1 d . U . . .
H4 H 0.900156 0.666833 0.213385 0.055 Uiso 1 1 calc R . . . .
C3 C 0.76424(19) 0.71164(12) 0.37184(12) 0.0430(4) Uani 1 1 d . U . . .
H3 H 0.705035 0.748615 0.388499 0.052 Uiso 1 1 calc R . . . .
C10 C 0.70414(19) 0.87143(12) 0.08985(12) 0.0439(4) Uani 1 1 d . U . . .
H10 H 0.740519 0.887234 0.043251 0.053 Uiso 1 1 calc R . . . .
C8 C 0.60001(18) 0.82359(12) 0.22489(12) 0.0436(4) Uani 1 1 d . U . . .
H8 H 0.561013 0.808532 0.270451 0.052 Uiso 1 1 calc R . . . .
C7 C 0.77178(18) 0.81116(12) 0.15132(12) 0.0448(4) Uani 1 1 d . U . . .
H7 H 0.851853 0.787512 0.145815 0.054 Uiso 1 1 calc R . . . .
O4 O 1.0822(3) 0.67625(15) -0.02368(15) 0.1098(8) Uani 1 1 d . U . . .
C18 C 0.2253(2) 0.91586(14) 0.43529(14) 0.0565(5) Uani 1 1 d . U . . .
O2 O 1.0445(3) 0.67949(17) 0.11799(18) 0.1283(10) Uani 1 1 d . U . . .
C19 C 0.1657(2) 0.92160(15) 0.51249(14) 0.0576(5) Uani 1 1 d . U . . .
O5 O 1.2241(2) 0.75488(19) 0.09170(17) 0.1162(8) Uani 1 1 d . U . . .
N4 N 0.3363(3) 0.9063(2) 0.28813(17) 0.0971(9) Uani 1 1 d . U . . .
O3 O 1.0080(3) 0.80032(18) 0.0310(2) 0.1255(9) Uani 1 1 d . U . . .
N5 N 0.0504(3) 0.9335(2) 0.65866(19) 0.1069(10) Uani 1 1 d . U . . .
C16 C 0.3100(3) 0.97789(19) 0.4198(2) 0.0752(7) Uani 1 1 d . U . . .
H16 H 0.332059 1.024680 0.458169 0.090 Uiso 1 1 calc R . . . .
C21 C 0.0612(3) 0.87011(19) 0.5196(2) 0.0795(7) Uani 1 1 d . U . . .
H21 H 0.025794 0.829541 0.475062 0.095 Uiso 1 1 calc R . . . .
C17 C 0.1984(3) 0.84908(19) 0.37493(19) 0.0859(8) Uani 1 1 d . U . . .
H17 H 0.141818 0.805246 0.382154 0.103 Uiso 1 1 calc R . . . .
C15 C 0.3621(3) 0.9699(3) 0.3464(2) 0.0926(9) Uani 1 1 d . U . . .
H15 H 0.419478 1.012546 0.337593 0.111 Uiso 1 1 calc R . . . .
C20 C 0.2108(3) 0.9800(2) 0.5822(2) 0.0845(8) Uani 1 1 d . U . . .
H20 H 0.281395 1.016812 0.582256 0.101 Uiso 1 1 calc R . . . .
C22 C 0.0084(3) 0.8785(2) 0.5931(2) 0.0976(10) Uani 1 1 d . U . . .
H22 H -0.061859 0.842306 0.595682 0.117 Uiso 1 1 calc R . . . .
C12 C 1.3241(3) 0.61688(19) 0.3380(2) 0.0950(10) Uani 1 1 d . U . . .
H12A H 1.280964 0.614368 0.273620 0.143 Uiso 1 1 calc GR . . . .
H12B H 1.400921 0.654237 0.349880 0.143 Uiso 1 1 calc GR . . . .
H12C H 1.260910 0.637800 0.368369 0.143 Uiso 1 1 calc GR . . . .
C13 C 1.4875(3) 0.4970(2) 0.3505(2) 0.1058(13) Uani 1 1 d . U . . .
H13A H 1.508200 0.442551 0.379253 0.159 Uiso 1 1 calc GR . . . .
H13B H 1.563594 0.534329 0.372819 0.159 Uiso 1 1 calc GR . . . .
H13C H 1.468752 0.490700 0.285790 0.159 Uiso 1 1 calc GR . . . .
C23 C 0.1498(4) 0.9829(3) 0.6519(2) 0.1050(11) Uani 1 1 d . U . . .
H23 H 0.181762 1.023135 0.697408 0.126 Uiso 1 1 calc R . . . .
C14 C 0.2554(4) 0.8471(2) 0.3036(2) 0.1031(11) Uani 1 1 d . U . . .
H14 H 0.235356 0.801121 0.263989 0.124 Uiso 1 1 calc R . . . .

loop_
_atom_site_aniso_label
_atom_site_aniso_U_11
_atom_site_aniso_U_22
_atom_site_aniso_U_33
_atom_site_aniso_U_23
_atom_site_aniso_U_13
_atom_site_aniso_U_12
Cu1 0.04003(17) 0.02031(14) 0.02226(14) 0.00007(9) -0.00172(11) 0.00041(10)
Cl1 0.0793(4) 0.0688(4) 0.0664(3) 0.0010(3) 0.0435(3) -0.0035(3)
O1 0.0423(7) 0.0441(7) 0.0397(7) -0.0075(5) 0.0144(5) -0.0011(5)
N2 0.0375(7) 0.0271(6) 0.0269(6) 0.0044(5) 0.0037(5) 0.0015(5)
N1 0.0360(7) 0.0267(6) 0.0263(6) 0.0036(5) 0.0059(5) 0.0032(5)
C6 0.0350(8) 0.0307(8) 0.0296(7) 0.0071(6) 0.0095(6) 0.0047(6)
N3 0.0528(10) 0.0754(12) 0.0491(9) 0.0019(9) 0.0186(8) -0.0158(9)
C5 0.0333(8) 0.0310(8) 0.0300(7) 0.0077(6) 0.0095(6) 0.0038(6)
C1 0.0548(10) 0.0402(9) 0.0326(8) 0.0116(7) 0.0207(7) 0.0122(8)
C11 0.0447(10) 0.0465(10) 0.0376(9) -0.0021(7) 0.0125(8) -0.0025(8)
C9 0.0425(9) 0.0454(10) 0.0419(9) 0.0141(8) 0.0157(7) 0.0155(8)
C2 0.0542(10) 0.0481(10) 0.0373(9) 0.0126(8) 0.0204(8) 0.0234(9)
C4 0.0560(11) 0.0529(11) 0.0334(8) 0.0158(8) 0.0223(8) 0.0217(9)
C3 0.0548(10) 0.0426(9) 0.0387(9) 0.0139(7) 0.0246(8) 0.0207(8)
C10 0.0488(10) 0.0470(10) 0.0406(9) 0.0190(8) 0.0205(8) 0.0101(8)
C8 0.0464(10) 0.0490(10) 0.0413(9) 0.0187(8) 0.0218(8) 0.0168(8)
C7 0.0420(9) 0.0512(10) 0.0468(9) 0.0219(8) 0.0221(8) 0.0162(8)
O4 0.161(2) 0.0998(16) 0.0950(14) -0.0339(12) 0.0793(15) -0.0489(15)
C18 0.0598(12) 0.0609(12) 0.0510(11) 0.0077(9) 0.0194(9) 0.0178(10)
O2 0.179(3) 0.1211(19) 0.1318(19) 0.0315(16) 0.119(2) 0.0062(17)
C19 0.0586(12) 0.0648(13) 0.0516(11) 0.0094(10) 0.0193(9) 0.0184(10)
O5 0.0879(15) 0.158(2) 0.1081(17) -0.0234(16) 0.0376(13) -0.0159(15)
N4 0.115(2) 0.121(2) 0.0715(15) 0.0256(15) 0.0521(15) 0.0508(17)
O3 0.138(2) 0.0999(18) 0.138(2) 0.0161(17) 0.0384(17) 0.0287(16)
N5 0.105(2) 0.153(3) 0.0769(16) 0.0299(17) 0.0491(16) 0.052(2)
C16 0.0821(18) 0.0767(16) 0.0764(17) 0.0029(14) 0.0379(14) 0.0039(14)
C21 0.0812(17) 0.0837(18) 0.0825(17) 0.0120(15) 0.0378(14) 0.0059(15)
C17 0.116(2) 0.0765(17) 0.0752(17) -0.0104(14) 0.0441(16) -0.0033(16)
C15 0.091(2) 0.111(2) 0.091(2) 0.0295(19) 0.0501(18) 0.0167(18)
C20 0.0849(19) 0.106(2) 0.0677(16) -0.0133(15) 0.0299(15) 0.0069(16)
C22 0.088(2) 0.116(3) 0.105(2) 0.039(2) 0.0539(19) 0.0217(18)
C12 0.109(2) 0.0805(19) 0.091(2) 0.0279(16) 0.0222(17) -0.0286(17)
C13 0.0636(18) 0.174(4) 0.096(2) 0.008(2) 0.0476(17) -0.0035(18)
C23 0.109(3) 0.144(3) 0.0647(18) -0.0160(19) 0.0293(18) 0.031(2)
C14 0.152(3) 0.101(2) 0.0671(17) -0.0069(16) 0.049(2) 0.027(2)

loop_
_atom_type_symbol
_atom_type_description
_atom_type_scat_dispersion_real
_atom_type_scat_dispersion_imag
_atom_type_scat_source
C C 0.0033 0.0016 'International Tables Vol C Tables 4.2.6.8 and 6.1.1.4'
H H 0.0000 0.0000 'International Tables Vol C Tables 4.2.6.8 and 6.1.1.4'
Cl Cl 0.1484 0.1585 'International Tables Vol C Tables 4.2.6.8 and 6.1.1.4'
Cu Cu 0.3201 1.2651 'International Tables Vol C Tables 4.2.6.8 and 6.1.1.4'
N N 0.0061 0.0033 'International Tables Vol C Tables 4.2.6.8 and 6.1.1.4'
O O 0.0106 0.0060 'International Tables Vol C Tables 4.2.6.8 and 6.1.1.4'

loop_
_geom_angle_atom_site_label_1
_geom_angle_atom_site_label_2
_geom_angle_atom_site_label_3
_geom_angle
_geom_angle_site_symmetry_1
_geom_angle_site_symmetry_3
N2 Cu1 O1 90.23(5) 2_645 .
N2 Cu1 O1 89.77(5) 4_676 .
N2 Cu1 N2 180.00(5) 2_645 4_676
N1 Cu1 O1 93.49(5) 3_766 .
N1 Cu1 O1 86.51(5) . .
N1 Cu1 N2 90.68(5) . 2_645
N1 Cu1 N2 90.68(5) 3_766 4_676
N1 Cu1 N2 89.32(5) 3_766 2_645
N1 Cu1 N2 89.32(5) . 4_676
N1 Cu1 N1 180.00(7) . 3_766
O4 Cl1 O5 108.60(14) . .
O4 Cl1 O3 110.98(18) . .
O2 Cl1 O4 110.63(15) . .
O2 Cl1 O5 111.59(18) . .
O2 Cl1 O3 109.08(16) . .
O3 Cl1 O5 105.88(18) . .
C11 O1 Cu1 158.70(13) . .
C9 N2 Cu1 123.21(11) . 2_655
C10 N2 Cu1 119.94(10) . 2_655
C10 N2 C9 116.85(13) . .
C1 N1 Cu1 120.78(10) . .
C1 N1 C2 117.23(13) . .
C2 N1 Cu1 121.99(11) . .
C8 C6 C5 121.99(14) . .
C8 C6 C7 116.74(14) . .
C7 C6 C5 121.25(15) . .
C11 N3 C12 121.1(2) . .
C11 N3 C13 120.3(2) . .
C12 N3 C13 118.4(2) . .
C4 C5 C6 121.54(14) . .
C3 C5 C6 121.76(14) . .
C3 C5 C4 116.69(14) . .
N1 C1 H1 118.4 . .
N1 C1 C3 123.19(14) . .
C3 C1 H1 118.4 . .
O1 C11 N3 126.6(2) . .
O1 C11 H11 116.7 . .
N3 C11 H11 116.7 . .
N2 C9 H9 118.4 . .
N2 C9 C8 123.16(16) . .
C8 C9 H9 118.4 . .
N1 C2 H2 118.5 . .
N1 C2 C4 123.05(15) . .
C4 C2 H2 118.5 . .
C5 C4 H4 120.0 . .
C2 C4 C5 120.06(15) . .
C2 C4 H4 120.0 . .
C5 C3 H3 120.1 . .
C1 C3 C5 119.76(15) . .
C1 C3 H3 120.1 . .
N2 C10 H10 118.3 . .
N2 C10 C7 123.46(15) . .
C7 C10 H10 118.3 . .
C6 C8 H8 120.0 . .
C9 C8 C6 120.01(15) . .
C9 C8 H8 120.0 . .
C6 C7 H7 120.1 . .
C10 C7 C6 119.78(16) . .
C10 C7 H7 120.1 . .
C16 C18 C19 121.5(2) . .
C16 C18 C17 116.3(2) . .
C17 C18 C19 122.2(2) . .
C21 C19 C18 122.6(2) . .
C21 C19 C20 115.3(2) . .
C20 C19 C18 122.1(2) . .
C15 N4 C14 115.5(3) . .
C22 N5 C23 115.3(3) . .
C18 C16 H16 120.4 . .
C18 C16 C15 119.3(3) . .
C15 C16 H16 120.4 . .
C19 C21 H21 119.9 . .
C19 C21 C22 120.3(3) . .
C22 C21 H21 119.9 . .
C18 C17 H17 120.0 . .
C18 C17 C14 120.0(3) . .
C14 C17 H17 120.0 . .
N4 C15 C16 124.8(3) . .
N4 C15 H15 117.6 . .
C16 C15 H15 117.6 . .
C19 C20 H20 120.3 . .
C19 C20 C23 119.4(3) . .
C23 C20 H20 120.3 . .
N5 C22 C21 124.5(3) . .
N5 C22 H22 117.7 . .
C21 C22 H22 117.7 . .
N3 C12 H12A 109.5 . .
N3 C12 H12B 109.5 . .
N3 C12 H12C 109.5 . .
H12A C12 H12B 109.5 . .
H12A C12 H12C 109.5 . .
H12B C12 H12C 109.5 . .
N3 C13 H13A 109.5 . .
N3 C13 H13B 109.5 . .
N3 C13 H13C 109.5 . .
H13A C13 H13B 109.5 . .
H13A C13 H13C 109.5 . .
H13B C13 H13C 109.5 . .
N5 C23 C20 125.2(4) . .
N5 C23 H23 117.4 . .
C20 C23 H23 117.4 . .
N4 C14 C17 124.1(3) . .
N4 C14 H14 117.9 . .
C17 C14 H14 117.9 . .

loop_
_geom_bond_atom_site_label_1
_geom_bond_atom_site_label_2
_geom_bond_distance
_geom_bond_site_symmetry_2
Cu1 O1 2.5180(12) .
Cu1 N2 2.0564(12) 2_645
Cu1 N2 2.0564(12) 4_676
Cu1 N1 2.0250(12) 3_766
Cu1 N1 2.0250(12) .
Cl1 O4 1.418(2) .
Cl1 O2 1.3936(19) .
Cl1 O5 1.421(2) .
Cl1 O3 1.420(3) .
O1 C11 1.227(2) .
N2 C9 1.338(2) .
N2 C10 1.336(2) .
N1 C1 1.330(2) .
N1 C2 1.336(2) .
C6 C5 1.481(2) .
C6 C8 1.385(2) .
C6 C7 1.388(2) .
N3 C11 1.312(3) .
N3 C12 1.447(3) .
N3 C13 1.462(3) .
C5 C4 1.385(2) .
C5 C3 1.387(2) .
C1 H1 0.9300 .
C1 C3 1.381(2) .
C11 H11 0.9300 .
C9 H9 0.9300 .
C9 C8 1.379(2) .
C2 H2 0.9300 .
C2 C4 1.375(2) .
C4 H4 0.9300 .
C3 H3 0.9300 .
C10 H10 0.9300 .
C10 C7 1.377(2) .
C8 H8 0.9300 .
C7 H7 0.9300 .
C18 C19 1.483(3) .
C18 C16 1.375(4) .
C18 C17 1.375(4) .
C19 C21 1.376(4) .
C19 C20 1.385(4) .
N4 C15 1.318(5) .
N4 C14 1.316(5) .
N5 C22 1.303(5) .
N5 C23 1.313(5) .
C16 H16 0.9300 .
C16 C15 1.382(4) .
C21 H21 0.9300 .
C21 C22 1.390(4) .
C17 H17 0.9300 .
C17 C14 1.381(4) .
C15 H15 0.9300 .
C20 H20 0.9300 .
C20 C23 1.385(4) .
C22 H22 0.9300 .
C12 H12A 0.9600 .
C12 H12B 0.9600 .
C12 H12C 0.9600 .
C13 H13A 0.9600 .
C13 H13B 0.9600 .
C13 H13C 0.9600 .
C23 H23 0.9300 .
C14 H14 0.9300 .

loop_
_geom_torsion_atom_site_label_1
_geom_torsion_atom_site_label_2
_geom_torsion_atom_site_label_3
_geom_torsion_atom_site_label_4
_geom_torsion
_geom_torsion_site_symmetry_1
_geom_torsion_site_symmetry_2
_geom_torsion_site_symmetry_3
_geom_torsion_site_symmetry_4
Cu1 O1 C11 N3 -176.0(2) . . . .
Cu1 N2 C9 C8 -178.27(15) 2_655 . . .
Cu1 N2 C10 C7 178.32(16) 2_655 . . .
Cu1 N1 C1 C3 -179.02(15) . . . .
Cu1 N1 C2 C4 179.77(16) . . . .
N2 C9 C8 C6 -0.3(3) . . . .
N2 C10 C7 C6 0.3(3) . . . .
N1 C1 C3 C5 -0.7(3) . . . .
N1 C2 C4 C5 -0.8(3) . . . .
C6 C5 C4 C2 -177.68(18) . . . .
C6 C5 C3 C1 178.38(17) . . . .
C5 C6 C8 C9 -178.89(17) . . . .
C5 C6 C7 C10 178.92(17) . . . .
C1 N1 C2 C4 -0.4(3) . . . .
C9 N2 C10 C7 -0.9(3) . . . .
C2 N1 C1 C3 1.2(3) . . . .
C4 C5 C3 C1 -0.5(3) . . . .
C3 C5 C4 C2 1.2(3) . . . .
C10 N2 C9 C8 0.9(3) . . . .
C8 C6 C5 C4 157.90(18) . . . .
C8 C6 C5 C3 -20.9(3) . . . .
C8 C6 C7 C10 0.4(3) . . . .
C7 C6 C5 C4 -20.6(3) . . . .
C7 C6 C5 C3 160.57(18) . . . .
C7 C6 C8 C9 -0.3(3) . . . .
C18 C19 C21 C22 -179.6(2) . . . .
C18 C19 C20 C23 179.2(3) . . . .
C18 C16 C15 N4 0.3(5) . . . .
C18 C17 C14 N4 -0.1(5) . . . .
C19 C18 C16 C15 -179.5(2) . . . .
C19 C18 C17 C14 179.4(3) . . . .
C19 C21 C22 N5 0.3(5) . . . .
C19 C20 C23 N5 0.6(5) . . . .
C16 C18 C19 C21 167.0(3) . . . .
C16 C18 C19 C20 -12.4(4) . . . .
C16 C18 C17 C14 -0.1(4) . . . .
C21 C19 C20 C23 -0.3(4) . . . .
C17 C18 C19 C21 -12.4(4) . . . .
C17 C18 C19 C20 168.2(3) . . . .
C17 C18 C16 C15 0.0(4) . . . .
C15 N4 C14 C17 0.3(5) . . . .
C20 C19 C21 C22 -0.1(4) . . . .
C22 N5 C23 C20 -0.4(5) . . . .
C12 N3 C11 O1 -2.9(3) . . . .
C13 N3 C11 O1 -177.9(2) . . . .
C23 N5 C22 C21 -0.1(5) . . . .
C14 N4 C15 C16 -0.5(5) . . . .
